data_4347858
loop_
_publ_author_name
'Griffiths, Kieran'
'Kumar, Prashant'
'Mattock, James D.'
'Abdul-Sada, Alaa'
'Pitak, Mateusz B.'
'Coles, Simon J.'
'Navarro, Oscar'
'Vargas, Alfredo'
'Kostakis, George E.'

_publ_section_title
;
 Efficient Ni(II)2Ln(III)2 Electrocyclization Catalysts for the Synthesis
 of trans-4,5-Diaminocyclopent-2-enones from 2-Furaldehyde and Primary or
 Secondary Amines.
;
_journal_issue 14
_journal_name_full 'Inorganic chemistry'
_journal_page_first 6988
_journal_page_last 6994
_journal_paper_doi 10.1021/acs.inorgchem.6b00720
_journal_volume 55
_journal_year 2016
_chemical_formula_moiety '4(C78 H66 Cl2 N6 Ni2 O14 Y2), 4(C H2.5 O0.25), 4(C3 H7 N O)'
_chemical_formula_sum 'C328 H302 Cl8 N28 Ni8 O61 Y8'
_chemical_formula_weight 7076.52
_space_group_crystal_system monoclinic
_space_group_IT_number 15
_space_group_name_Hall '-C 2yc'
_space_group_name_H-M_alt 'C 1 2/c 1'
_atom_sites_solution_hydrogens geom
_atom_sites_solution_primary iterative
_audit_creation_date 2015-06-25
_audit_creation_method
;
Olex2 1.2
(compiled 2015.01.26 svn.r3150 for OlexSys, GUI svn.r4998)
;
_cell_angle_alpha 90
_cell_angle_beta 111.550(3)
_cell_angle_gamma 90
_cell_formula_units_Z 1
_cell_length_a 28.0407(5)
_cell_length_b 13.00973(16)
_cell_length_c 24.9789(6)
_cell_measurement_reflns_used 13662
_cell_measurement_temperature 173
_cell_measurement_theta_max 70.9530
_cell_measurement_theta_min 3.9110
_cell_volume 8475.4(3)
_computing_cell_refinement
;
CrysAlisPro, Agilent Technologies,
Version 1.171.37.34i (release 04-08-2014 CrysAlis171 .NET)
(compiled Aug  4 2014,14:34:23)
;
_computing_data_collection
;
CrysAlisPro, Agilent Technologies,
Version 1.171.37.34i (release 04-08-2014 CrysAlis171 .NET)
(compiled Aug  4 2014,14:34:23)
;
_computing_data_reduction
;
CrysAlisPro, Agilent Technologies,
Version 1.171.37.34i (release 04-08-2014 CrysAlis171 .NET)
(compiled Aug  4 2014,14:34:23)
;
_computing_molecular_graphics 'Olex2 (Dolomanov et al., 2009)'
_computing_publication_material 'Olex2 (Dolomanov et al., 2009)'
_computing_structure_refinement 'ShelXL (Sheldrick, 2008)'
_computing_structure_solution
;
Superflip (Palatinus & Chapuis, 2007;Palatinus & van der Lee, 2008;
Palatinus et al., 2012)
;
_diffrn_ambient_temperature 173
_diffrn_detector 'CCD plate'
_diffrn_detector_area_resol_mean 16.1033
_diffrn_detector_type Eos
_diffrn_measured_fraction_theta_full 0.973
_diffrn_measured_fraction_theta_max 0.995
_diffrn_measurement_details
;
#__ type_ start__ end____ width___ exp.time_
  1 omega   34.00  106.00   1.0000    3.0000
omega____ theta____ kappa____ phi______ frames
    -       36.6263   38.0000   60.0000 72

#__ type_ start__ end____ width___ exp.time_
  2 omega   39.00   68.00   1.0000   11.0000
omega____ theta____ kappa____ phi______ frames
    -      107.0000  -30.0000  -30.0000 29

#__ type_ start__ end____ width___ exp.time_
  3 omega   37.00   65.00   1.0000   11.0000
omega____ theta____ kappa____ phi______ frames
    -      107.0000  -30.0000   30.0000 28

#__ type_ start__ end____ width___ exp.time_
  4 omega   37.00   69.00   1.0000   11.0000
omega____ theta____ kappa____ phi______ frames
    -      107.0000  -30.0000   60.0000 32

#__ type_ start__ end____ width___ exp.time_
  5 omega   48.00   74.00   1.0000   11.0000
omega____ theta____ kappa____ phi______ frames
    -      107.0000  -45.0000   90.0000 26

#__ type_ start__ end____ width___ exp.time_
  6 omega   75.00  102.00   1.0000   11.0000
omega____ theta____ kappa____ phi______ frames
    -      107.0000  -92.0000   80.7534 27

#__ type_ start__ end____ width___ exp.time_
  7 omega   48.00   83.00   1.0000   11.0000
omega____ theta____ kappa____ phi______ frames
    -      107.0000  -95.0000    0.0000 35

#__ type_ start__ end____ width___ exp.time_
  8 omega   85.00  111.00   1.0000   11.0000
omega____ theta____ kappa____ phi______ frames
    -      107.0000  -93.0000  -35.8852 26

#__ type_ start__ end____ width___ exp.time_
  9 omega   86.00  111.00   1.0000   11.0000
omega____ theta____ kappa____ phi______ frames
    -      107.0000  -93.0000  -61.5961 25

#__ type_ start__ end____ width___ exp.time_
 10 omega   95.00  127.00   1.0000   11.0000
omega____ theta____ kappa____ phi______ frames
    -      107.0000  -92.0000 -172.4216 32

#__ type_ start__ end____ width___ exp.time_
 11 omega   44.00   71.00   1.0000   11.0000
omega____ theta____ kappa____ phi______ frames
    -      107.0000  -45.0000 -120.0000 27

#__ type_ start__ end____ width___ exp.time_
 12 omega   46.00   75.00   1.0000   11.0000
omega____ theta____ kappa____ phi______ frames
    -      107.0000  -45.0000 -150.0000 29

#__ type_ start__ end____ width___ exp.time_
 13 omega   44.00   70.00   1.0000   11.0000
omega____ theta____ kappa____ phi______ frames
    -      107.0000  -92.0000 -172.4216 26

#__ type_ start__ end____ width___ exp.time_
 14 omega   45.00  141.00   1.0000   11.0000
omega____ theta____ kappa____ phi______ frames
    -      107.0000  -92.0000 -138.9431 96

#__ type_ start__ end____ width___ exp.time_
 15 omega  109.00  160.00   1.0000   11.0000
omega____ theta____ kappa____ phi______ frames
    -      107.0000   30.0000  -90.0000 51

#__ type_ start__ end____ width___ exp.time_
 16 omega  123.00  165.00   1.0000   11.0000
omega____ theta____ kappa____ phi______ frames
    -      107.0000   30.0000 -150.0000 42

#__ type_ start__ end____ width___ exp.time_
 17 omega   86.00  118.00   1.0000   11.0000
omega____ theta____ kappa____ phi______ frames
    -      107.0000   30.0000 -150.0000 32

#__ type_ start__ end____ width___ exp.time_
 18 omega   39.00   69.00   1.0000   11.0000
omega____ theta____ kappa____ phi______ frames
    -      107.0000  -30.0000    0.0000 30

#__ type_ start__ end____ width___ exp.time_
 19 omega   37.00   68.00   1.0000   11.0000
omega____ theta____ kappa____ phi______ frames
    -      107.0000  -30.0000  -60.0000 31

#__ type_ start__ end____ width___ exp.time_
 20 omega   38.00  120.00   1.0000   11.0000
omega____ theta____ kappa____ phi______ frames
    -      107.0000  -15.0000 -120.0000 82

#__ type_ start__ end____ width___ exp.time_
 21 omega   42.00   68.00   1.0000   11.0000
omega____ theta____ kappa____ phi______ frames
    -      107.0000  -93.0000  -35.8852 26

#__ type_ start__ end____ width___ exp.time_
 22 omega   45.00  104.00   1.0000   11.0000
omega____ theta____ kappa____ phi______ frames
    -      107.0000  -92.0000   42.6694 59

#__ type_ start__ end____ width___ exp.time_
 23 omega   47.00   72.00   1.0000   11.0000
omega____ theta____ kappa____ phi______ frames
    -      107.0000  -92.0000   80.7534 25

#__ type_ start__ end____ width___ exp.time_
 24 omega   47.00  113.00   1.0000   11.0000
omega____ theta____ kappa____ phi______ frames
    -      107.0000  -93.0000  114.3849 66

#__ type_ start__ end____ width___ exp.time_
 25 omega   37.00   69.00   1.0000   11.0000
omega____ theta____ kappa____ phi______ frames
    -      107.0000  -30.0000   90.0000 32

#__ type_ start__ end____ width___ exp.time_
 26 omega   38.00   64.00   1.0000   11.0000
omega____ theta____ kappa____ phi______ frames
    -      107.0000  -30.0000  120.0000 26

#__ type_ start__ end____ width___ exp.time_
 27 omega   37.00   69.00   1.0000   11.0000
omega____ theta____ kappa____ phi______ frames
    -      107.0000  -30.0000  150.0000 32

#__ type_ start__ end____ width___ exp.time_
 28 omega   18.00  105.00   1.0000    3.0000
omega____ theta____ kappa____ phi______ frames
    -       36.6263   38.0000  150.0000 87

#__ type_ start__ end____ width___ exp.time_
 29 omega   35.00   93.00   1.0000    3.0000
omega____ theta____ kappa____ phi______ frames
    -       36.6263  178.0000   60.0000 58

#__ type_ start__ end____ width___ exp.time_
 30 omega   18.00   66.00   1.0000    3.0000
omega____ theta____ kappa____ phi______ frames
    -       36.6263   38.0000 -120.0000 48

#__ type_ start__ end____ width___ exp.time_
 31 omega   39.00   65.00   1.0000   11.0000
omega____ theta____ kappa____ phi______ frames
    -      107.0000  -30.0000 -180.0000 26

#__ type_ start__ end____ width___ exp.time_
 32 omega  -15.00   76.00   1.0000    3.0000
omega____ theta____ kappa____ phi______ frames
    -       36.6263  -99.0000  -90.0000 91

#__ type_ start__ end____ width___ exp.time_
 33 omega  -22.00    9.00   1.0000    3.0000
omega____ theta____ kappa____ phi______ frames
    -       36.6263  -57.0000  -90.0000 31

#__ type_ start__ end____ width___ exp.time_
 34 omega  -80.00  -22.00   1.0000    3.0000
omega____ theta____ kappa____ phi______ frames
    -      -36.6263  107.0000   27.0000 58

#__ type_ start__ end____ width___ exp.time_
 35 omega -109.00  -77.00   1.0000    3.0000
omega____ theta____ kappa____ phi______ frames
    -      -36.6263  178.0000   60.0000 32
;
_diffrn_measurement_device 'four-circle diffractometer'
_diffrn_measurement_device_type 'Xcalibur, Eos, Gemini ultra'
_diffrn_measurement_method '\w scans'
_diffrn_orient_matrix_UB_11 0.0533119000
_diffrn_orient_matrix_UB_12 0.0239108000
_diffrn_orient_matrix_UB_13 -0.0014924000
_diffrn_orient_matrix_UB_21 -0.0209454000
_diffrn_orient_matrix_UB_22 -0.0180958000
_diffrn_orient_matrix_UB_23 -0.0655224000
_diffrn_orient_matrix_UB_31 -0.0144121000
_diffrn_orient_matrix_UB_32 0.1145713000
_diffrn_orient_matrix_UB_33 -0.0100151000
_diffrn_radiation_monochromator mirror
_diffrn_radiation_probe x-ray
_diffrn_radiation_type CuK\a
_diffrn_radiation_wavelength 1.54184
_diffrn_reflns_av_R_equivalents 0.0331
_diffrn_reflns_av_unetI/netI 0.0293
_diffrn_reflns_Laue_measured_fraction_full 0.973
_diffrn_reflns_Laue_measured_fraction_max 0.995
_diffrn_reflns_limit_h_max 34
_diffrn_reflns_limit_h_min -34
_diffrn_reflns_limit_k_max 15
_diffrn_reflns_limit_k_min -9
_diffrn_reflns_limit_l_max 29
_diffrn_reflns_limit_l_min -30
_diffrn_reflns_number 29597
_diffrn_reflns_point_group_measured_fraction_full 0.973
_diffrn_reflns_point_group_measured_fraction_max 0.995
_diffrn_reflns_theta_full 67.684
_diffrn_reflns_theta_max 66.600
_diffrn_reflns_theta_min 5.805
_diffrn_source 'sealed X-ray tube'
_diffrn_source_type 'Enhance Ultra (Cu) X-ray Source'
_exptl_absorpt_coefficient_mu 3.392
_exptl_absorpt_correction_T_max 1.00000
_exptl_absorpt_correction_T_min 0.62108
_exptl_absorpt_correction_type multi-scan
_exptl_absorpt_process_details
;
CrysAlisPro, Agilent Technologies,
Version 1.171.37.34i (release 04-08-2014 CrysAlis171 .NET)
(compiled Aug  4 2014,14:34:23)
Empirical absorption correction using spherical harmonics,
 implemented in SCALE3 ABSPACK scaling algorithm.
;
_exptl_crystal_colour yellow
_exptl_crystal_colour_primary yellow
_exptl_crystal_density_diffrn 1.386
_exptl_crystal_description plate
_exptl_crystal_F_000 3626
_exptl_crystal_size_max 0.12
_exptl_crystal_size_mid 0.1
_exptl_crystal_size_min 0.06
_refine_diff_density_max 2.547
_refine_diff_density_min -1.506
_refine_diff_density_rms 0.136
_refine_ls_extinction_method none
_refine_ls_goodness_of_fit_ref 1.077
_refine_ls_hydrogen_treatment constr
_refine_ls_matrix_type full
_refine_ls_number_parameters 475
_refine_ls_number_reflns 7467
_refine_ls_number_restraints 54
_refine_ls_restrained_S_all 1.079
_refine_ls_R_factor_all 0.0791
_refine_ls_R_factor_gt 0.0721
_refine_ls_shift/su_max 0.001
_refine_ls_shift/su_mean 0.000
_refine_ls_structure_factor_coef Fsqd
_refine_ls_weighting_details 'w=1/[\s^2^(Fo^2^)+(0.1498P)^2^+31.9244P] where P=(Fo^2^+2Fc^2^)/3'
_refine_ls_weighting_scheme calc
_refine_ls_wR_factor_gt 0.2106
_refine_ls_wR_factor_ref 0.2205
_reflns_Friedel_coverage 0.000
_reflns_number_gt 6544
_reflns_number_total 7467
_reflns_threshold_expression 'I > 2\s(I)'
_cod_data_source_file ic6b00720_si_002.cif
_cod_data_source_block 3Y
_cod_database_code 4347858
_shelxl_version_number 2014-1
_chemical_oxdiff_formula Ni2Y2C60H60O20N10
_shelx_space_group_comment
;
The symmetry employed for this shelxl refinement is uniquely defined
by the following loop, which should always be used as a source of
symmetry information in preference to the above space-group names.
They are only intended as comments.
;
_reflns_odcompleteness_completeness 99.95
_reflns_odcompleteness_iscentric 1
_reflns_odcompleteness_theta 66.97
_olex2_refinement_description
;
1. Fixed Uiso
 At 1.2 times of:
  All C(H) groups, All C(H,H) groups
 At 1.5 times of:
  All C(H,H,H) groups
2. Restrained distances
 N4-C8
 1.53 with sigma of 0.02
 C0AA-N4
 1.53 with sigma of 0.02
 N4-C2AA
 1.53 with sigma of 0.02
 N4-C0AA
 1.53 with sigma of 0.02
 C8-N4
 1.53 with sigma of 0.02
 O7A-C2AA
 1.21 with sigma of 0.02
 C8-N4
 1.53 with sigma of 0.02
 C0AA-N4
 1.53 with sigma of 0.02
 O0AA-C10
 1.53 with sigma of 0.02
 C4-C10
 1.53 with sigma of 0.02
3. Restrained planarity
 O7A, N4, C0AA, C2AA, C8
 with sigma of 0.1
4. Rigid bond restraints
 N4, C0AA, C2AA, C8
 with sigma for 1-2 distances of 0.01 and sigma for 1-3 distances of 0.01
5. Uiso/Uaniso restraints and constraints
N4 \\sim C0AA \\sim C2AA \\sim C8: within 1.7A with sigma of 0.04 and sigma for
terminal atoms of 0.08
Uanis(C0AA) = Uanis(N4) = Uanis(C8) = Uanis(C2AA) = Uanis(O7A)
6. Rigid body (RIGU) restrains
 N4, C0AA, C2AA, C8
 with sigma for 1-2 distances of 0.004 and sigma for 1-3 distances of 0.004
7. Others
 Fixed Sof: O0AA(0.125) C4(0.25) H4A(0.25) H4B(0.25) H4C(0.25) C10(0.25)
 H10A(0.25) H10B(0.25) N0AA(0.5) C5(0.5) H5(0.5) O1AA(0.5) C6(0.5) H6A(0.5)
 H6B(0.5) H6C(0.5) C7(0.5) H7A(0.5) H7B(0.5) H7C(0.5)
8.a Secondary CH2 refined with riding coordinates:
 C10(H10A,H10B)
8.b Me refined with riding coordinates:
 C0AA(H0AA,H0AB,H0AC), C8(H8A,H8B,H8C), C9(H9A,H9B,H9C), C88(H88A,H88B,H88C),
 C4(H4A,H4B,H4C), C6(H6A,H6B,H6C), C7(H7A,H7B,H7C)
8.c Aromatic/amide H refined with riding coordinates:
 C1AA(H1AA), C2AA(H2AA), C3AA(H3AA), C4AA(H4AA), C17(H17), C25(H25), C26(H26),
 C29(H29), C31(H31), C36(H36), C44(H44), C46(H46), C51(H51), C53(H53), C57(H57),
  C61(H61), C63(H63), C69(H69), C72(H72), C111(H111), C113(H113), C5(H5)
;
_olex2_submission_special_instructions 'No special instructions were received'

loop_
_space_group_symop_operation_xyz
'x, y, z'
'-x, y, -z+1/2'
'x+1/2, y+1/2, z'
'-x+1/2, y+1/2, -z+1/2'
'-x, -y, -z'
'x, -y, z-1/2'
'-x+1/2, -y+1/2, -z'
'x+1/2, -y+1/2, z-1/2'

loop_
_atom_site_label
_atom_site_type_symbol
_atom_site_fract_x
_atom_site_fract_y
_atom_site_fract_z
_atom_site_U_iso_or_equiv
_atom_site_adp_type
_atom_site_occupancy
_atom_site_site_symmetry_order
_atom_site_calc_flag
_atom_site_refinement_flags_posn
_atom_site_refinement_flags_adp
_atom_site_refinement_flags_occupancy
_atom_site_disorder_assembly
_atom_site_disorder_group
Y1 Y 0.46810(2) 0.72141(3) 0.50826(2) 0.03452(19) Uani 1 1 d . . . . .
Ni1 Ni 0.45440(3) 0.48929(6) 0.43871(3) 0.0313(2) Uani 1 1 d . . . . .
Cl1 Cl 0.48709(7) 0.79747(15) 0.61050(8) 0.0720(5) Uani 1 1 d . . . . .
O1 O 0.38991(14) 1.0080(3) 0.40160(18) 0.0511(9) Uani 1 1 d . . . . .
O2 O 0.41596(13) 0.8447(3) 0.46688(17) 0.0434(8) Uani 1 1 d . . . . .
O3 O 0.46804(11) 0.5430(2) 0.52655(14) 0.0322(6) Uani 1 1 d . . . . .
O4 O 0.46902(12) 0.1702(3) 0.51489(16) 0.0421(8) Uani 1 1 d . . . . .
O5 O 0.45077(11) 0.3428(2) 0.46188(15) 0.0346(7) Uani 1 1 d . . . . .
O6 O 0.44739(12) 0.6440(2) 0.41991(14) 0.0337(7) Uani 1 1 d . . . . .
O7A_b O 0.4515(3) 0.4632(5) 0.3565(3) 0.0984(11) Uani 1 1 d D . . A 2
N1 N 0.38432(15) 0.6596(3) 0.50448(19) 0.0399(9) Uani 1 1 d . . . . .
N3 N 0.37770(14) 0.4974(3) 0.40626(17) 0.0336(8) Uani 1 1 d . . . . .
N4_b N 0.4067(3) 0.4014(6) 0.2677(3) 0.0984(11) Uani 1 1 d D U . A 2
C0AA_b C 0.3846(4) 0.3030(7) 0.2347(4) 0.0984(11) Uani 1 1 d D U . A 2
H0AA_b H 0.3991 0.2434 0.2593 0.148 Uiso 1 1 calc R . . A 2
H0AB_b H 0.3933 0.2994 0.2002 0.148 Uiso 1 1 calc R . . A 2
H0AC_b H 0.3472 0.3031 0.2235 0.148 Uiso 1 1 calc R . . A 2
C1 C 0.36194(18) 0.5844(4) 0.3699(2) 0.0370(10) Uani 1 1 d . . . . .
C1AA C 0.2625(2) 0.8958(5) 0.3746(3) 0.0682(19) Uani 1 1 d . . . . .
H1AA H 0.2272 0.9083 0.3530 0.082 Uiso 1 1 calc R . . . .
C2 C 0.41814(18) 0.2030(4) 0.4965(2) 0.0390(10) Uani 1 1 d . . . . .
C2AA_b C 0.4308(4) 0.3933(8) 0.3265(4) 0.0984(11) Uani 1 1 d D U . A 2
H2AA_b H 0.4308 0.3283 0.3439 0.118 Uiso 1 1 calc R . . A 2
C3AA C 0.3402(2) 0.6960(4) 0.4724(3) 0.0486(13) Uani 1 1 d . . . . .
H3AA H 0.3114 0.6549 0.4696 0.058 Uiso 1 1 calc R . . . .
C4AA C 0.2765(2) 0.8095(5) 0.4072(4) 0.0669(19) Uani 1 1 d . . . . .
H4AA H 0.2509 0.7620 0.4078 0.080 Uiso 1 1 calc R . . . .
C3 C 0.3508(2) 0.9473(4) 0.4027(3) 0.0474(13) Uani 1 1 d . . . . .
C8_b C 0.3961(4) 0.5048(7) 0.2394(4) 0.0984(11) Uani 1 1 d D U . A 2
H8A_b H 0.4232 0.5219 0.2249 0.148 Uiso 1 1 calc R . . A 2
H8B_b H 0.3953 0.5566 0.2675 0.148 Uiso 1 1 calc R . . A 2
H8C_b H 0.3629 0.5034 0.2073 0.148 Uiso 1 1 calc R . . A 2
C9 C 0.3764(3) 1.0941(5) 0.3641(3) 0.0609(16) Uani 1 1 d . . . . .
H9A H 0.3567 1.0709 0.3248 0.091 Uiso 1 1 calc R . . . .
H9B H 0.4076 1.1291 0.3649 0.091 Uiso 1 1 calc R . . . .
H9C H 0.3555 1.1417 0.3767 0.091 Uiso 1 1 calc R . . . .
C17 C 0.2527(2) 0.7007(5) 0.2499(3) 0.0570(15) Uani 1 1 d . . . . .
H17 H 0.2265 0.6510 0.2449 0.068 Uiso 1 1 calc R . . . .
C20 C 0.36731(19) 0.8588(4) 0.4383(2) 0.0431(11) Uani 1 1 d . . . . .
C22 C 0.3026(2) 0.6842(4) 0.2922(2) 0.0462(12) Uani 1 1 d . . . . .
C24 C 0.3416(2) 0.7591(4) 0.2988(2) 0.0450(12) Uani 1 1 d . . . . .
C25 C 0.34638(17) 0.4349(4) 0.4154(2) 0.0384(10) Uani 1 1 d . . . . .
H25 H 0.3111 0.4526 0.3999 0.046 Uiso 1 1 calc R . . . .
C26 C 0.3295(2) 0.1935(5) 0.4849(3) 0.0534(14) Uani 1 1 d . . . . .
H26 H 0.3023 0.1590 0.4915 0.064 Uiso 1 1 calc R . . . .
C29 C 0.3207(2) 0.2841(4) 0.4564(3) 0.0458(12) Uani 1 1 d . . . . .
H29 H 0.2868 0.3110 0.4423 0.055 Uiso 1 1 calc R . . . .
C31 C 0.3789(2) 0.1504(4) 0.5049(3) 0.0486(13) Uani 1 1 d . . . . .
H31 H 0.3851 0.0857 0.5239 0.058 Uiso 1 1 calc R . . . .
C34 C 0.35984(17) 0.3401(4) 0.4470(2) 0.0381(10) Uani 1 1 d . . . . .
C36 C 0.31457(19) 0.5963(4) 0.3279(2) 0.0443(11) Uani 1 1 d . . . . .
H36 H 0.2893 0.5447 0.3226 0.053 Uiso 1 1 calc R . . . .
C44 C 0.3912(2) 0.7429(4) 0.3419(2) 0.0411(11) Uani 1 1 d . . . . .
H44 H 0.4175 0.7917 0.3461 0.049 Uiso 1 1 calc R . . . .
C46 C 0.2991(2) 0.9664(5) 0.3723(3) 0.0581(16) Uani 1 1 d . . . . .
H46 H 0.2887 1.0273 0.3501 0.070 Uiso 1 1 calc R . . . .
C51 C 0.2805(3) 0.8580(5) 0.2223(3) 0.0606(16) Uani 1 1 d . . . . .
H51 H 0.2730 0.9167 0.1980 0.073 Uiso 1 1 calc R . . . .
C53 C 0.3491(2) 0.5324(5) 0.5536(3) 0.0489(13) Uani 1 1 d . . . . .
H53 H 0.3186 0.5715 0.5451 0.059 Uiso 1 1 calc R . . . .
C57 C 0.3153(3) 0.3981(6) 0.6017(3) 0.0655(17) Uani 1 1 d . . . . .
H57 H 0.2834 0.4331 0.5908 0.079 Uiso 1 1 calc R . . . .
C61 C 0.3294(2) 0.8456(5) 0.2627(3) 0.0533(14) Uani 1 1 d . . . . .
H61 H 0.3549 0.8959 0.2660 0.064 Uiso 1 1 calc R . . . .
C63 C 0.4083(3) 0.2937(6) 0.6332(3) 0.0637(17) Uani 1 1 d . . . . .
H63 H 0.4394 0.2560 0.6433 0.076 Uiso 1 1 calc R . . . .
C69 C 0.44063(19) 0.4218(4) 0.5818(2) 0.0399(10) Uani 1 1 d . . . . .
H69 H 0.4722 0.3855 0.5923 0.048 Uiso 1 1 calc R . . . .
C72 C 0.3218(3) 0.3109(7) 0.6327(4) 0.076(2) Uani 1 1 d . . . . .
H72 H 0.2946 0.2844 0.6428 0.092 Uiso 1 1 calc R . . . .
C74 C 0.3290(2) 0.7893(4) 0.4406(3) 0.0498(14) Uani 1 1 d . . . . .
C77 C 0.43319(18) 0.5087(4) 0.5487(2) 0.0362(10) Uani 1 1 d . . . . .
C83 C 0.40170(18) 0.6585(4) 0.3774(2) 0.0366(10) Uani 1 1 d . . . . .
C88 C 0.4806(2) 0.0760(4) 0.5485(3) 0.0533(14) Uani 1 1 d . . . . .
H88A H 0.4619 0.0186 0.5245 0.080 Uiso 1 1 calc R . . . .
H88B H 0.4702 0.0833 0.5817 0.080 Uiso 1 1 calc R . . . .
H88C H 0.5175 0.0625 0.5620 0.080 Uiso 1 1 calc R . . . .
C91 C 0.41011(17) 0.2978(4) 0.4675(2) 0.0338(10) Uani 1 1 d . . . . .
C94 C 0.3546(2) 0.4394(5) 0.5848(3) 0.0482(12) Uani 1 1 d . . . . .
C99 C 0.38676(18) 0.5674(4) 0.5352(2) 0.0391(11) Uani 1 1 d . . . . .
C108 C 0.4018(2) 0.3855(4) 0.6006(2) 0.0459(12) Uani 1 1 d . . . . .
C111 C 0.2421(3) 0.7867(5) 0.2166(3) 0.0630(17) Uani 1 1 d . . . . .
H111 H 0.2085 0.7979 0.1894 0.076 Uiso 1 1 calc R . . . .
C113 C 0.3695(3) 0.2591(7) 0.6502(4) 0.075(2) Uani 1 1 d . . . . .
H113 H 0.3749 0.1999 0.6740 0.090 Uiso 1 1 calc R . . . .
O0AA O 0.5000 1.0087(16) 0.7500 0.042(4) Uiso 0.25 2 d DS T P . .
C4 C 0.5827(15) 0.981(3) 0.7572(17) 0.094(10) Uiso 0.25 1 d D . . . .
H4A H 0.5968 0.9331 0.7367 0.140 Uiso 0.25 1 calc R . . . .
H4B H 0.5757 0.9449 0.7879 0.140 Uiso 0.25 1 calc R . . . .
H4C H 0.6075 1.0364 0.7741 0.140 Uiso 0.25 1 calc R . . . .
C10 C 0.5326(14) 1.028(5) 0.7148(19) 0.15(2) Uiso 0.25 1 d D . . . .
H10A H 0.5361 1.1020 0.7081 0.177 Uiso 0.25 1 calc R . . . .
H10B H 0.5198 0.9907 0.6776 0.177 Uiso 0.25 1 calc R . . . .
N0AA N 0.6710(5) 0.9171(10) 0.9025(6) 0.071(3) Uiso 0.5 1 d . . . . .
C5 C 0.6996(9) 0.9594(16) 0.9407(10) 0.095(5) Uiso 0.5 1 d . . . . .
H5 H 0.7044 0.9688 0.9801 0.114 Uiso 0.5 1 calc R . . . .
O1AA O 0.7289(10) 0.997(2) 0.8979(12) 0.178(9) Uiso 0.5 1 d . . . . .
C6 C 0.6226(7) 0.8761(14) 0.9019(8) 0.082(4) Uiso 0.5 1 d . . . . .
H6A H 0.6292 0.8261 0.9331 0.124 Uiso 0.5 1 calc R . . . .
H6B H 0.6045 0.8423 0.8649 0.124 Uiso 0.5 1 calc R . . . .
H6C H 0.6015 0.9323 0.9073 0.124 Uiso 0.5 1 calc R . . . .
C7 C 0.6793(14) 0.899(3) 0.8472(14) 0.152(11) Uiso 0.5 1 d . . . . .
H7A H 0.6818 0.9658 0.8298 0.228 Uiso 0.5 1 calc R . . . .
H7B H 0.6504 0.8605 0.8206 0.228 Uiso 0.5 1 calc R . . . .
H7C H 0.7111 0.8606 0.8549 0.228 Uiso 0.5 1 calc R . . . .

loop_
_atom_site_aniso_label
_atom_site_aniso_U_11
_atom_site_aniso_U_22
_atom_site_aniso_U_33
_atom_site_aniso_U_23
_atom_site_aniso_U_13
_atom_site_aniso_U_12
Y1 0.0220(3) 0.0267(3) 0.0498(3) -0.00596(15) 0.00725(19) 0.00044(13)
Ni1 0.0218(4) 0.0275(4) 0.0414(4) -0.0040(3) 0.0078(3) -0.0006(3)
Cl1 0.0647(10) 0.0778(11) 0.0654(10) -0.0271(8) 0.0144(8) 0.0110(8)
O1 0.0371(19) 0.0369(19) 0.067(2) 0.0021(17) 0.0051(17) 0.0058(15)
O2 0.0279(17) 0.0317(17) 0.062(2) -0.0029(15) 0.0060(15) 0.0053(13)
O3 0.0207(14) 0.0318(16) 0.0437(16) -0.0015(13) 0.0115(12) 0.0007(12)
O4 0.0272(17) 0.0302(18) 0.062(2) 0.0048(15) 0.0085(15) -0.0003(12)
O5 0.0216(14) 0.0296(16) 0.0500(18) -0.0019(13) 0.0100(13) -0.0025(12)
O6 0.0246(15) 0.0283(15) 0.0428(17) -0.0021(13) 0.0062(13) 0.0002(12)
O7A_b 0.107(3) 0.104(3) 0.068(2) -0.0142(17) 0.0137(19) 0.009(2)
N1 0.0243(19) 0.038(2) 0.056(2) -0.0089(18) 0.0132(17) -0.0002(16)
N3 0.0238(18) 0.0307(19) 0.041(2) -0.0058(16) 0.0058(15) -0.0008(15)
N4_b 0.107(3) 0.104(3) 0.068(2) -0.0142(17) 0.0137(19) 0.009(2)
C0AA_b 0.107(3) 0.104(3) 0.068(2) -0.0142(17) 0.0137(19) 0.009(2)
C1 0.028(2) 0.033(2) 0.046(3) -0.0030(19) 0.009(2) 0.0029(18)
C1AA 0.031(3) 0.052(4) 0.101(5) 0.001(3) 0.000(3) 0.011(3)
C2 0.027(2) 0.033(2) 0.054(3) -0.002(2) 0.011(2) -0.0013(18)
C2AA_b 0.107(3) 0.104(3) 0.068(2) -0.0142(17) 0.0137(19) 0.009(2)
C3AA 0.031(3) 0.039(3) 0.077(4) -0.009(3) 0.021(3) 0.000(2)
C4AA 0.029(3) 0.049(3) 0.110(6) -0.003(4) 0.011(3) 0.002(2)
C3 0.033(3) 0.038(3) 0.062(3) -0.010(2) 0.006(2) 0.008(2)
C8_b 0.107(3) 0.104(3) 0.068(2) -0.0142(17) 0.0137(19) 0.009(2)
C9 0.053(3) 0.042(3) 0.072(4) 0.004(3) 0.003(3) 0.006(3)
C17 0.044(3) 0.064(4) 0.050(3) -0.004(3) 0.003(3) 0.011(3)
C20 0.030(2) 0.037(3) 0.055(3) -0.009(2) 0.007(2) 0.007(2)
C22 0.035(3) 0.048(3) 0.049(3) -0.005(2) 0.007(2) 0.007(2)
C24 0.041(3) 0.045(3) 0.045(3) 0.001(2) 0.012(2) 0.014(2)
C25 0.022(2) 0.035(2) 0.052(3) -0.007(2) 0.0059(19) -0.0024(18)
C26 0.034(3) 0.043(3) 0.083(4) 0.004(3) 0.021(3) -0.010(2)
C29 0.028(2) 0.037(3) 0.070(4) -0.005(2) 0.015(2) -0.0055(19)
C31 0.038(3) 0.038(3) 0.065(3) 0.004(2) 0.013(2) -0.008(2)
C34 0.023(2) 0.030(2) 0.057(3) -0.006(2) 0.008(2) -0.0023(17)
C36 0.029(2) 0.044(3) 0.052(3) -0.005(2) 0.005(2) 0.000(2)
C44 0.036(3) 0.034(2) 0.050(3) 0.003(2) 0.012(2) 0.004(2)
C46 0.038(3) 0.042(3) 0.076(4) -0.003(3) -0.001(3) 0.015(2)
C51 0.069(4) 0.059(4) 0.052(3) 0.010(3) 0.019(3) 0.028(3)
C53 0.032(3) 0.057(3) 0.062(3) -0.005(3) 0.023(2) 0.003(2)
C57 0.049(3) 0.078(5) 0.080(4) -0.002(4) 0.037(3) 0.001(3)
C61 0.055(3) 0.050(3) 0.056(3) 0.007(3) 0.021(3) 0.016(3)
C63 0.058(4) 0.065(4) 0.082(4) 0.017(3) 0.041(4) 0.002(3)
C69 0.034(2) 0.039(3) 0.049(3) -0.004(2) 0.018(2) -0.001(2)
C72 0.061(4) 0.088(5) 0.098(6) 0.011(4) 0.049(4) -0.010(4)
C74 0.031(3) 0.035(3) 0.076(4) -0.007(2) 0.011(3) 0.009(2)
C77 0.029(2) 0.034(2) 0.046(3) -0.0082(19) 0.0141(19) -0.0023(18)
C83 0.029(2) 0.032(2) 0.046(3) -0.0046(19) 0.0100(19) 0.0057(18)
C88 0.042(3) 0.033(3) 0.080(4) 0.012(3) 0.018(3) 0.006(2)
C91 0.022(2) 0.027(2) 0.048(3) -0.0068(19) 0.0084(19) -0.0028(17)
C94 0.039(3) 0.054(3) 0.058(3) -0.002(2) 0.026(2) -0.001(2)
C99 0.026(2) 0.041(3) 0.052(3) -0.008(2) 0.016(2) -0.0011(19)
C108 0.039(3) 0.048(3) 0.057(3) -0.002(2) 0.025(2) -0.002(2)
C111 0.048(4) 0.071(4) 0.056(4) 0.003(3) 0.003(3) 0.020(3)
C113 0.068(5) 0.076(5) 0.096(6) 0.022(4) 0.046(4) -0.003(4)

loop_
_atom_type_symbol
_atom_type_description
_atom_type_scat_dispersion_real
_atom_type_scat_dispersion_imag
_atom_type_scat_source
C C 0.0181 0.0091 'International Tables Vol C Tables 4.2.6.8 and 6.1.1.4'
H H 0.0000 0.0000 'International Tables Vol C Tables 4.2.6.8 and 6.1.1.4'
Cl Cl 0.3639 0.7018 'International Tables Vol C Tables 4.2.6.8 and 6.1.1.4'
N N 0.0311 0.0180 'International Tables Vol C Tables 4.2.6.8 and 6.1.1.4'
Ni Ni -3.0029 0.5091 'International Tables Vol C Tables 4.2.6.8 and 6.1.1.4'
O O 0.0492 0.0322 'International Tables Vol C Tables 4.2.6.8 and 6.1.1.4'
Y Y -0.2670 2.0244 'International Tables Vol C Tables 4.2.6.8 and 6.1.1.4'

loop_
_geom_angle_atom_site_label_1
_geom_angle_atom_site_label_2
_geom_angle_atom_site_label_3
_geom_angle
_geom_angle_site_symmetry_1
_geom_angle_site_symmetry_3
Ni1 Y1 Ni1 55.43(2) . 5_666
Cl1 Y1 Ni1 140.76(5) . .
Cl1 Y1 Ni1 93.00(5) . 5_666
O2 Y1 Ni1 118.71(10) . .
O2 Y1 Ni1 174.09(10) . 5_666
O2 Y1 Cl1 92.62(11) . .
O2 Y1 O3 140.55(12) . .
O2 Y1 O4 83.17(13) . 5_666
O2 Y1 O5 148.02(13) . 5_666
O2 Y1 O6 88.73(13) . .
O2 Y1 N1 75.78(14) . .
O3 Y1 Ni1 39.38(8) . .
O3 Y1 Ni1 35.95(7) . 5_666
O3 Y1 Cl1 101.41(9) . .
O3 Y1 O4 130.70(11) . 5_666
O3 Y1 N1 67.49(12) . .
O4 Y1 Ni1 98.01(8) 5_666 5_666
O4 Y1 Ni1 109.76(9) 5_666 .
O4 Y1 Cl1 96.07(10) 5_666 .
O5 Y1 Ni1 33.81(8) 5_666 5_666
O5 Y1 Ni1 75.87(8) 5_666 .
O5 Y1 Cl1 89.91(9) 5_666 .
O5 Y1 O3 69.41(11) 5_666 .
O5 Y1 O4 64.87(11) 5_666 5_666
O5 Y1 O6 91.35(11) 5_666 .
O5 Y1 N1 136.09(13) 5_666 .
O6 Y1 Ni1 85.52(8) . 5_666
O6 Y1 Ni1 35.61(8) . .
O6 Y1 Cl1 175.26(9) . .
O6 Y1 O3 74.79(11) . .
O6 Y1 O4 88.60(12) . 5_666
O6 Y1 N1 85.34(13) . .
N1 Y1 Ni1 76.39(10) . .
N1 Y1 Ni1 102.36(10) . 5_666
N1 Y1 Cl1 90.58(11) . .
N1 Y1 O4 158.19(13) . 5_666
Y1 Ni1 Y1 124.57(2) . 5_666
O3 Ni1 Y1 42.23(9) 5_666 5_666
O3 Ni1 Y1 93.50(9) 5_666 .
O3 Ni1 Y1 43.09(8) . .
O3 Ni1 Y1 90.86(8) . 5_666
O3 Ni1 O3 82.82(12) 5_666 .
O5 Ni1 Y1 39.17(9) . 5_666
O5 Ni1 Y1 134.26(10) . .
O5 Ni1 O3 80.98(13) . 5_666
O5 Ni1 O3 91.29(13) . .
O5 Ni1 O6 169.70(13) . .
O5 Ni1 O7A_b 98.3(2) . .
O6 Ni1 Y1 149.18(9) . 5_666
O6 Ni1 Y1 40.50(9) . .
O6 Ni1 O3 106.95(13) . 5_666
O6 Ni1 O3 83.35(13) . .
O7A_b Ni1 Y1 92.3(2) . 5_666
O7A_b Ni1 Y1 127.4(2) . .
O7A_b Ni1 O3 168.3(2) . .
O7A_b Ni1 O3 92.0(2) . 5_666
O7A_b Ni1 O6 88.2(2) . .
N3 Ni1 Y1 128.98(11) . 5_666
N3 Ni1 Y1 93.59(11) . .
N3 Ni1 O3 98.90(14) . .
N3 Ni1 O3 171.20(15) . 5_666
N3 Ni1 O5 90.34(14) . .
N3 Ni1 O6 81.85(14) . .
N3 Ni1 O7A_b 87.8(2) . .
C3 O1 C9 116.7(5) . .
C20 O2 Y1 139.2(3) . .
Ni1 O3 Y1 97.53(13) . .
Ni1 O3 Y1 101.82(12) 5_666 .
Ni1 O3 Ni1 97.18(12) 5_666 .
C77 O3 Y1 116.8(3) . .
C77 O3 Ni1 114.4(3) . .
C77 O3 Ni1 124.3(3) . 5_666
C2 O4 Y1 118.5(3) . 5_666
C2 O4 C88 115.7(4) . .
C88 O4 Y1 125.8(3) . 5_666
Ni1 O5 Y1 107.02(13) . 5_666
C91 O5 Y1 126.5(3) . 5_666
C91 O5 Ni1 125.7(3) . .
Ni1 O6 Y1 103.88(14) . .
C83 O6 Y1 122.0(3) . .
C83 O6 Ni1 107.5(3) . .
C2AA_b O7A_b Ni1 126.1(7) . .
C3AA N1 Y1 126.1(4) . .
C3AA N1 C99 119.5(4) . .
C99 N1 Y1 113.8(3) . .
C1 N3 Ni1 109.7(3) . .
C25 N3 Ni1 126.9(3) . .
C25 N3 C1 123.4(4) . .
C2AA_b N4_b C0AA_b 117.1(8) . .
C2AA_b N4_b C8_b 120.4(8) . .
C8_b N4_b C0AA_b 121.9(7) . .
N4_b C0AA_b H0AA_b 109.5 . .
N4_b C0AA_b H0AB_b 109.5 . .
N4_b C0AA_b H0AC_b 109.5 . .
H0AA_b C0AA_b H0AB_b 109.5 . .
H0AA_b C0AA_b H0AC_b 109.5 . .
H0AB_b C0AA_b H0AC_b 109.5 . .
N3 C1 C83 114.2(4) . .
C36 C1 N3 124.7(5) . .
C36 C1 C83 121.0(5) . .
C4AA C1AA H1AA 119.5 . .
C4AA C1AA C46 121.0(6) . .
C46 C1AA H1AA 119.5 . .
O4 C2 C91 112.9(4) . .
C31 C2 O4 125.1(5) . .
C31 C2 C91 122.0(5) . .
O7A_b C2AA_b N4_b 123.5(10) . .
O7A_b C2AA_b H2AA_b 118.3 . .
N4_b C2AA_b H2AA_b 118.3 . .
N1 C3AA H3AA 115.7 . .
N1 C3AA C74 128.7(5) . .
C74 C3AA H3AA 115.7 . .
C1AA C4AA H4AA 119.6 . .
C1AA C4AA C74 120.8(6) . .
C74 C4AA H4AA 119.6 . .
O1 C3 C20 113.7(4) . .
O1 C3 C46 124.9(5) . .
C46 C3 C20 121.4(6) . .
N4_b C8_b H8A_b 109.5 . .
N4_b C8_b H8B_b 109.5 . .
N4_b C8_b H8C_b 109.5 . .
H8A_b C8_b H8B_b 109.5 . .
H8A_b C8_b H8C_b 109.5 . .
H8B_b C8_b H8C_b 109.5 . .
O1 C9 H9A 109.5 . .
O1 C9 H9B 109.5 . .
O1 C9 H9C 109.5 . .
H9A C9 H9B 109.5 . .
H9A C9 H9C 109.5 . .
H9B C9 H9C 109.5 . .
C22 C17 H17 119.7 . .
C111 C17 H17 119.7 . .
C111 C17 C22 120.6(7) . .
O2 C20 C3 119.5(5) . .
O2 C20 C74 123.0(5) . .
C74 C20 C3 117.5(5) . .
C17 C22 C24 119.0(6) . .
C36 C22 C17 122.0(6) . .
C36 C22 C24 119.0(5) . .
C44 C24 C22 118.6(5) . .
C61 C24 C22 118.5(5) . .
C61 C24 C44 122.8(6) . .
N3 C25 H25 117.1 . .
N3 C25 C34 125.8(4) . .
C34 C25 H25 117.1 . .
C29 C26 H26 120.0 . .
C29 C26 C31 120.1(5) . .
C31 C26 H26 120.0 . .
C26 C29 H29 118.8 . .
C26 C29 C34 122.4(5) . .
C34 C29 H29 118.8 . .
C2 C31 C26 119.1(5) . .
C2 C31 H31 120.4 . .
C26 C31 H31 120.4 . .
C29 C34 C25 118.1(4) . .
C29 C34 C91 118.1(5) . .
C91 C34 C25 123.8(4) . .
C1 C36 C22 121.0(5) . .
C1 C36 H36 119.5 . .
C22 C36 H36 119.5 . .
C24 C44 H44 119.2 . .
C83 C44 C24 121.6(5) . .
C83 C44 H44 119.2 . .
C1AA C46 H46 120.2 . .
C3 C46 C1AA 119.7(6) . .
C3 C46 H46 120.2 . .
C61 C51 H51 119.3 . .
C61 C51 C111 121.4(6) . .
C111 C51 H51 119.3 . .
C94 C53 H53 119.1 . .
C99 C53 H53 119.1 . .
C99 C53 C94 121.7(5) . .
C72 C57 H57 118.9 . .
C72 C57 C94 122.2(6) . .
C94 C57 H57 118.9 . .
C24 C61 H61 119.8 . .
C51 C61 C24 120.3(6) . .
C51 C61 H61 119.8 . .
C108 C63 H63 120.0 . .
C113 C63 H63 120.0 . .
C113 C63 C108 120.1(7) . .
C77 C69 H69 119.7 . .
C77 C69 C108 120.7(5) . .
C108 C69 H69 119.7 . .
C57 C72 H72 120.3 . .
C57 C72 C113 119.4(6) . .
C113 C72 H72 120.3 . .
C3AA C74 C4AA 117.0(6) . .
C3AA C74 C20 123.4(5) . .
C20 C74 C4AA 119.6(6) . .
O3 C77 C69 122.8(4) . .
O3 C77 C99 117.0(4) . .
C69 C77 C99 120.2(4) . .
O6 C83 C1 118.6(4) . .
O6 C83 C44 122.6(4) . .
C44 C83 C1 118.8(5) . .
O4 C88 H88A 109.5 . .
O4 C88 H88B 109.5 . .
O4 C88 H88C 109.5 . .
H88A C88 H88B 109.5 . .
H88A C88 H88C 109.5 . .
H88B C88 H88C 109.5 . .
O5 C91 C2 117.2(4) . .
O5 C91 C34 124.4(4) . .
C2 C91 C34 118.4(4) . .
C53 C94 C57 123.1(6) . .
C53 C94 C108 118.5(5) . .
C108 C94 C57 118.4(6) . .
N1 C99 C77 115.9(4) . .
C53 C99 N1 125.0(5) . .
C53 C99 C77 119.1(5) . .
C63 C108 C94 119.1(5) . .
C69 C108 C63 121.2(5) . .
C69 C108 C94 119.7(5) . .
C17 C111 C51 120.1(6) . .
C17 C111 H111 120.0 . .
C51 C111 H111 120.0 . .
C63 C113 C72 120.8(7) . .
C63 C113 H113 119.6 . .
C72 C113 H113 119.6 . .
C10 O0AA C10 161(5) . 2_656
H4A C4 H4B 109.5 . .
H4A C4 H4C 109.5 . .
H4B C4 H4C 109.5 . .
C10 C4 H4A 109.5 . .
C10 C4 H4B 109.5 . .
C10 C4 H4C 109.5 . .
O0AA C10 C4 97(3) . .
O0AA C10 H10A 112.3 . .
O0AA C10 H10B 112.3 . .
C4 C10 H10A 112.3 . .
C4 C10 H10B 112.3 . .
H10A C10 H10B 109.9 . .
C5 N0AA C6 123.5(17) . .
C5 N0AA C7 123(2) . .
C6 N0AA C7 113.3(18) . .
N0AA C5 H5 136.0 . .
N0AA C5 O1AA 88.0(18) . .
O1AA C5 H5 136.0 . .
N0AA C6 H6A 109.5 . .
N0AA C6 H6B 109.5 . .
N0AA C6 H6C 109.5 . .
H6A C6 H6B 109.5 . .
H6A C6 H6C 109.5 . .
H6B C6 H6C 109.5 . .
N0AA C7 H7A 109.5 . .
N0AA C7 H7B 109.5 . .
N0AA C7 H7C 109.5 . .
H7A C7 H7B 109.5 . .
H7A C7 H7C 109.5 . .
H7B C7 H7C 109.5 . .

loop_
_geom_bond_atom_site_label_1
_geom_bond_atom_site_label_2
_geom_bond_distance
_geom_bond_site_symmetry_2
Y1 Ni1 3.4462(8) 5_666
Y1 Ni1 3.4343(8) .
Y1 Cl1 2.6050(16) .
Y1 O2 2.160(3) .
Y1 O3 2.366(3) .
Y1 O4 2.486(3) 5_666
Y1 O5 2.277(3) 5_666
Y1 O6 2.298(3) .
Y1 N1 2.452(4) .
Ni1 Y1 3.4462(8) 5_666
Ni1 O3 2.067(3) 5_666
Ni1 O3 2.198(3) .
Ni1 O5 2.005(3) .
Ni1 O6 2.060(3) .
Ni1 O7A_b 2.053(6) .
Ni1 N3 2.003(4) .
O1 C3 1.360(7) .
O1 C9 1.419(7) .
O2 C20 1.300(6) .
O3 Ni1 2.067(3) 5_666
O3 C77 1.362(6) .
O4 Y1 2.486(3) 5_666
O4 C2 1.395(6) .
O4 C88 1.454(6) .
O5 Y1 2.277(3) 5_666
O5 C91 1.334(6) .
O6 C83 1.344(6) .
O7A_b C2AA_b 1.187(10) .
N1 C3AA 1.292(7) .
N1 C99 1.412(7) .
N3 C1 1.417(6) .
N3 C25 1.277(6) .
N4_b C0AA_b 1.524(8) .
N4_b C2AA_b 1.377(10) .
N4_b C8_b 1.498(9) .
C0AA_b H0AA_b 0.9800 .
C0AA_b H0AB_b 0.9800 .
C0AA_b H0AC_b 0.9800 .
C1 C36 1.366(7) .
C1 C83 1.433(7) .
C1AA H1AA 0.9500 .
C1AA C4AA 1.358(10) .
C1AA C46 1.394(10) .
C2 C31 1.376(7) .
C2 C91 1.405(7) .
C2AA_b H2AA_b 0.9500 .
C3AA H3AA 0.9500 .
C3AA C74 1.421(9) .
C4AA H4AA 0.9500 .
C4AA C74 1.424(8) .
C3 C20 1.424(8) .
C3 C46 1.390(8) .
C8_b H8A_b 0.9800 .
C8_b H8B_b 0.9800 .
C8_b H8C_b 0.9800 .
C9 H9A 0.9800 .
C9 H9B 0.9800 .
C9 H9C 0.9800 .
C17 H17 0.9500 .
C17 C22 1.427(8) .
C17 C111 1.360(10) .
C20 C74 1.422(8) .
C22 C24 1.428(9) .
C22 C36 1.413(8) .
C24 C44 1.427(7) .
C24 C61 1.404(8) .
C25 H25 0.9500 .
C25 C34 1.438(7) .
C26 H26 0.9500 .
C26 C29 1.352(8) .
C26 C31 1.405(8) .
C29 H29 0.9500 .
C29 C34 1.408(7) .
C31 H31 0.9500 .
C34 C91 1.422(6) .
C36 H36 0.9500 .
C44 H44 0.9500 .
C44 C83 1.374(7) .
C46 H46 0.9500 .
C51 H51 0.9500 .
C51 C61 1.381(9) .
C51 C111 1.388(11) .
C53 H53 0.9500 .
C53 C94 1.417(9) .
C53 C99 1.373(7) .
C57 H57 0.9500 .
C57 C72 1.348(11) .
C57 C94 1.423(8) .
C61 H61 0.9500 .
C63 H63 0.9500 .
C63 C108 1.419(9) .
C63 C113 1.381(9) .
C69 H69 0.9500 .
C69 C77 1.372(7) .
C69 C108 1.415(7) .
C72 H72 0.9500 .
C72 C113 1.416(12) .
C77 C99 1.439(7) .
C88 H88A 0.9800 .
C88 H88B 0.9800 .
C88 H88C 0.9800 .
C94 C108 1.419(8) .
C111 H111 0.9500 .
C113 H113 0.9500 .
O0AA C10 1.50(2) .
O0AA C10 1.50(2) 2_656
C4 H4A 0.9800 .
C4 H4B 0.9800 .
C4 H4C 0.9800 .
C4 C10 1.54(2) .
C10 H10A 0.9900 .
C10 H10B 0.9900 .
N0AA C5 1.14(2) .
N0AA C6 1.45(2) .
N0AA C7 1.50(3) .
C5 H5 0.9500 .
C5 O1AA 1.65(3) .
C6 H6A 0.9800 .
C6 H6B 0.9800 .
C6 H6C 0.9800 .
C7 H7A 0.9800 .
C7 H7B 0.9800 .
C7 H7C 0.9800 .

loop_
_geom_torsion_atom_site_label_1
_geom_torsion_atom_site_label_2
_geom_torsion_atom_site_label_3
_geom_torsion_atom_site_label_4
_geom_torsion
_geom_torsion_site_symmetry_1
Y1 O2 C20 C3 -159.8(4) .
Y1 O2 C20 C74 19.9(9) .
Y1 O3 C77 C69 -153.4(4) .
Y1 O3 C77 C99 27.4(5) .
Y1 O4 C2 C31 178.5(4) 5_666
Y1 O4 C2 C91 -1.6(6) 5_666
Y1 O5 C91 C2 2.3(6) 5_666
Y1 O5 C91 C34 -178.5(4) 5_666
Y1 O6 C83 C1 -95.9(4) .
Y1 O6 C83 C44 82.2(5) .
Y1 N1 C3AA C74 -13.1(9) .
Y1 N1 C99 C53 160.7(5) .
Y1 N1 C99 C77 -18.0(5) .
Ni1 O3 C77 C69 -24.8(6) 5_666
Ni1 O3 C77 C69 93.6(5) .
Ni1 O3 C77 C99 156.0(3) 5_666
Ni1 O3 C77 C99 -85.6(4) .
Ni1 O5 C91 C2 -165.8(3) .
Ni1 O5 C91 C34 13.4(7) .
Ni1 O6 C83 C1 23.7(5) .
Ni1 O6 C83 C44 -158.3(4) .
Ni1 O7A_b C2AA_b N4_b 145.1(8) .
Ni1 N3 C1 C36 158.8(4) .
Ni1 N3 C1 C83 -16.5(5) .
Ni1 N3 C25 C34 -6.0(7) .
O1 C3 C20 O2 1.7(7) .
O1 C3 C20 C74 -178.1(5) .
O1 C3 C46 C1AA 176.8(6) .
O2 C20 C74 C3AA -2.5(9) .
O2 C20 C74 C4AA -178.9(6) .
O3 C77 C99 N1 -5.3(6) .
O3 C77 C99 C53 176.0(5) .
O4 C2 C31 C26 178.7(5) .
O4 C2 C91 O5 -0.2(6) .
O4 C2 C91 C34 -179.5(4) .
N1 C3AA C74 C4AA 178.3(6) .
N1 C3AA C74 C20 1.8(10) .
N3 C1 C36 C22 -177.9(5) .
N3 C1 C83 O6 -5.5(6) .
N3 C1 C83 C44 176.3(4) .
N3 C25 C34 C29 175.5(5) .
N3 C25 C34 C91 -6.7(8) .
C0AA_b N4_b C2AA_b O7A_b 176.4(9) .
C1 N3 C25 C34 173.3(5) .
C1AA C4AA C74 C3AA -178.6(7) .
C1AA C4AA C74 C20 -2.0(11) .
C3AA N1 C99 C53 -27.6(8) .
C3AA N1 C99 C77 153.8(5) .
C4AA C1AA C46 C3 1.5(11) .
C3 C20 C74 C3AA 177.2(6) .
C3 C20 C74 C4AA 0.8(9) .
C8_b N4_b C2AA_b O7A_b -12.5(16) .
C9 O1 C3 C20 176.1(5) .
C9 O1 C3 C46 -3.4(9) .
C17 C22 C24 C44 179.0(5) .
C17 C22 C24 C61 -0.8(8) .
C17 C22 C36 C1 -177.0(5) .
C20 C3 C46 C1AA -2.7(10) .
C22 C17 C111 C51 2.0(10) .
C22 C24 C44 C83 -1.1(8) .
C22 C24 C61 C51 0.8(8) .
C24 C22 C36 C1 2.9(8) .
C24 C44 C83 O6 -176.9(5) .
C24 C44 C83 C1 1.2(8) .
C25 N3 C1 C36 -20.6(8) .
C25 N3 C1 C83 164.1(5) .
C25 C34 C91 O5 2.6(8) .
C25 C34 C91 C2 -178.2(5) .
C26 C29 C34 C25 179.1(6) .
C26 C29 C34 C91 1.1(9) .
C29 C26 C31 C2 2.0(10) .
C29 C34 C91 O5 -179.6(5) .
C29 C34 C91 C2 -0.4(7) .
C31 C2 C91 O5 179.7(5) .
C31 C2 C91 C34 0.5(8) .
C31 C26 C29 C34 -1.9(10) .
C36 C1 C83 O6 178.9(5) .
C36 C1 C83 C44 0.8(7) .
C36 C22 C24 C44 -0.9(8) .
C36 C22 C24 C61 179.4(5) .
C44 C24 C61 C51 -179.0(5) .
C46 C1AA C4AA C74 0.8(12) .
C46 C3 C20 O2 -178.8(5) .
C46 C3 C20 C74 1.5(8) .
C53 C94 C108 C63 178.4(6) .
C53 C94 C108 C69 -4.0(8) .
C57 C72 C113 C63 -3.7(14) .
C57 C94 C108 C63 -1.0(9) .
C57 C94 C108 C69 176.7(6) .
C61 C24 C44 C83 178.6(5) .
C61 C51 C111 C17 -2.0(10) .
C69 C77 C99 N1 175.5(4) .
C69 C77 C99 C53 -3.2(8) .
C72 C57 C94 C53 -178.2(7) .
C72 C57 C94 C108 1.1(11) .
C77 C69 C108 C63 177.8(6) .
C77 C69 C108 C94 0.2(8) .
C83 C1 C36 C22 -2.8(8) .
C88 O4 C2 C31 -3.9(8) .
C88 O4 C2 C91 176.0(5) .
C91 C2 C31 C26 -1.2(9) .
C94 C53 C99 N1 -179.3(5) .
C94 C53 C99 C77 -0.7(8) .
C94 C57 C72 C113 1.2(13) .
C99 N1 C3AA C74 176.3(6) .
C99 C53 C94 C57 -176.4(6) .
C99 C53 C94 C108 4.3(9) .
C108 C63 C113 C72 3.8(13) .
C108 C69 C77 O3 -175.7(5) .
C108 C69 C77 C99 3.5(8) .
C111 C17 C22 C24 -0.6(9) .
C111 C17 C22 C36 179.3(6) .
C111 C51 C61 C24 0.6(9) .
C113 C63 C108 C69 -179.0(7) .
C113 C63 C108 C94 -1.4(11) .
C10 O0AA C10 C4 115(4) 2_656
C6 N0AA C5 O1AA -166.6(17) .
C7 N0AA C5 O1AA 12(3) .

loop_
_smtbx_masks_void_nr
_smtbx_masks_void_average_x
_smtbx_masks_void_average_y
_smtbx_masks_void_average_z
_smtbx_masks_void_volume
_smtbx_masks_void_count_electrons
1 0.000 -0.021 0.250 103.3 7.0
2 0.000 0.021 0.750 103.3 7.0
3 0.500 0.479 0.250 103.3 7.0
4 0.500 0.521 0.750 103.3 7.0
